data_2219147
loop_
_publ_author_name
'Dai, Wei'

_publ_section_title
;Poly[[aqua[\m~3~-(2,6-^2^H~2~)-isonicotinato-\k^3^<i>N</i>:<i>O</i>:<i>O</i>'][\m~2~-(2,6-^2^H~2~)-isonicotinato-\k^2^<i>N</i>:<i>O</i>]manganese(II)]
 ethanol solvate]
;
_journal_coeditor_code RZ2216
_journal_issue 8
_journal_name_full 'Acta Crystallographica Section E'
_journal_page_first m1032
_journal_paper_doi 10.1107/S1600536808016206
_journal_volume 64
_journal_year 2008
_chemical_formula_iupac '[Mn (C6 H2 D2 N O2)2 (H2 O)] , C2 H6 O'
_chemical_formula_moiety 'C12 H6 D4 Mn N2 O5 , C2 H6 O'
_chemical_formula_sum 'C14 H12 D4 Mn N2 O6'
_chemical_formula_weight 367.24
_chemical_name_systematic
;Poly[[aqua[\m~3~-(2,6-^2^H~2~)-isonicotinato-\k^3^N:O:O'][\m~2~-(2,6-^2^H~2~)-
isonicotinato-\k^2^N:O]manganese(II)]
 ethanol solvate]
;
_space_group_IT_number 14
_symmetry_cell_setting monoclinic
_symmetry_space_group_name_Hall '-P 2yn'
_symmetry_space_group_name_H-M 'P 1 21/n 1'
_atom_sites_solution_hydrogens geom
_atom_sites_solution_primary direct
_atom_sites_solution_secondary difmap
_audit_creation_method SHELXL97
_cell_angle_alpha 90.00
_cell_angle_beta 110.02(3)
_cell_angle_gamma 90.00
_cell_formula_units_Z 4
_cell_length_a 10.903(2)
_cell_length_b 12.180(2)
_cell_length_c 13.015(3)
_cell_measurement_reflns_used 19580
_cell_measurement_temperature 293(2)
_cell_measurement_theta_max 27.48
_cell_measurement_theta_min 3.00
_cell_volume 1623.9(6)
_computing_cell_refinement 'CrystalClear (Rigaku, 2005)'
_computing_data_collection 'CrystalClear (Rigaku, 2005)'
_computing_data_reduction 'CrystalClear (Rigaku, 2005)'
_computing_molecular_graphics 'SHELXTL (Sheldrick, 2008)'
_computing_publication_material 'SHELXL97 (Sheldrick, 2008)'
_computing_structure_refinement 'SHELXL97 (Sheldrick, 2008)'
_computing_structure_solution 'SHELXS97 (Sheldrick, 2008)'
_diffrn_ambient_temperature 293(2)
_diffrn_detector_area_resol_mean 13.6612
_diffrn_measured_fraction_theta_full 0.997
_diffrn_measured_fraction_theta_max 0.997
_diffrn_measurement_device_type 'Rigaku Mercury2 (2x2 bin mode)'
_diffrn_measurement_method 'CCD profile fitting'
_diffrn_radiation_monochromator graphite
_diffrn_radiation_source 'fine-focus sealed tube'
_diffrn_radiation_type MoK\a
_diffrn_radiation_wavelength 0.71073
_diffrn_reflns_av_R_equivalents 0.0421
_diffrn_reflns_av_sigmaI/netI 0.0317
_diffrn_reflns_limit_h_max 14
_diffrn_reflns_limit_h_min -14
_diffrn_reflns_limit_k_max 15
_diffrn_reflns_limit_k_min -15
_diffrn_reflns_limit_l_max 16
_diffrn_reflns_limit_l_min -16
_diffrn_reflns_number 16339
_diffrn_reflns_theta_full 27.48
_diffrn_reflns_theta_max 27.48
_diffrn_reflns_theta_min 3.00
_exptl_absorpt_coefficient_mu 0.844
_exptl_absorpt_correction_T_max 0.841
_exptl_absorpt_correction_T_min 0.795
_exptl_absorpt_correction_type multi-scan
_exptl_absorpt_process_details '(CrystalClear; Rigaku, 2005)'
_exptl_crystal_colour yellow
_exptl_crystal_density_diffrn 1.502
_exptl_crystal_density_method 'not measured'
_exptl_crystal_description block
_exptl_crystal_F_000 748
_exptl_crystal_size_max 0.20
_exptl_crystal_size_mid 0.20
_exptl_crystal_size_min 0.20
_refine_diff_density_max 0.523
_refine_diff_density_min -0.521
_refine_ls_extinction_method none
_refine_ls_goodness_of_fit_ref 1.058
_refine_ls_hydrogen_treatment mixed
_refine_ls_matrix_type full
_refine_ls_number_parameters 248
_refine_ls_number_reflns 3701
_refine_ls_number_restraints 0
_refine_ls_restrained_S_all 1.058
_refine_ls_R_factor_all 0.0493
_refine_ls_R_factor_gt 0.0401
_refine_ls_shift/su_max 0.000
_refine_ls_shift/su_mean 0.000
_refine_ls_structure_factor_coef Fsqd
_refine_ls_weighting_details 'calc w = 1/[\s^2^(Fo^2^)+(0.1P)^2^] where P=(Fo^2^+2Fc^2^)/3'
_refine_ls_weighting_scheme calc
_refine_ls_wR_factor_gt 0.1333
_refine_ls_wR_factor_ref 0.1416
_reflns_number_gt 3087
_reflns_number_total 3701
_reflns_threshold_expression I>2\s(I)
_cod_data_source_file rz2216.cif
_cod_data_source_block I
_cod_original_sg_symbol_H-M 'P 21/n'
_cod_database_code 2219147
_cod_database_fobs_code 2219147

loop_
_symmetry_equiv_pos_as_xyz
'x, y, z'
'-x+1/2, y+1/2, -z+1/2'
'-x, -y, -z'
'x-1/2, -y-1/2, z-1/2'

loop_
_atom_site_type_symbol
_atom_site_label
_atom_site_fract_x
_atom_site_fract_y
_atom_site_fract_z
_atom_site_U_iso_or_equiv
_atom_site_adp_type
_atom_site_calc_flag
_atom_site_refinement_flags
_atom_site_occupancy
Mn Mn1 0.93671(3) 0.50175(2) 0.16410(2) 0.02182(15) Uani d . 1
O O5 0.87201(17) 0.38008(13) 0.03681(14) 0.0391(4) Uani d . 1
O O4 0.79806(18) 0.41661(16) 0.22877(17) 0.0411(4) Uani d . 1
N N1 0.77113(19) 0.61593(15) 0.06381(16) 0.0334(4) Uani d . 1
C C7 0.7734(2) 0.27522(17) -0.12181(17) 0.0260(4) Uani d . 1
C C12 0.8682(2) 0.36318(16) -0.05830(18) 0.0268(4) Uani d . 1
C C11 0.6930(3) 0.2208(2) -0.0751(2) 0.0395(6) Uani d . 1
C C5 0.7818(2) 0.72543(19) 0.0584(2) 0.0376(5) Uani d . 1
C C8 0.7617(2) 0.2480(2) -0.2283(2) 0.0353(5) Uani d . 1
C C1 0.6582(2) 0.5717(2) 0.0011(2) 0.0404(6) Uani d . 1
C C2 0.5536(2) 0.63237(19) -0.0664(2) 0.0395(6) Uani d . 1
C C3 0.5668(2) 0.74530(17) -0.07336(16) 0.0273(4) Uani d . 1
C C4 0.6847(2) 0.79184(19) -0.00909(19) 0.0358(5) Uani d . 1
C C6 0.4577(2) 0.81308(17) -0.15183(17) 0.0274(4) Uani d . 1
O O3 0.34326(15) 0.77890(14) -0.17448(14) 0.0386(4) Uani d . 1
O O2 0.49329(16) 0.89829(13) -0.18801(14) 0.0385(4) Uani d . 1
O O1 0.9325(2) 0.40991(17) -0.10687(17) 0.0554(5) Uani d . 1
C C10 0.6056(3) 0.1433(2) -0.1362(2) 0.0409(6) Uani d . 1
C C9 0.6720(2) 0.1688(2) -0.2837(2) 0.0355(5) Uani d . 1
N N2 0.59483(18) 0.11618(15) -0.23923(15) 0.0311(4) Uani d . 1
O O6 0.6716(3) 0.5555(2) 0.3174(4) 0.1366(18) Uani d . 1
H H6A 0.7151(3) 0.6101(2) 0.3078(4) 0.205 Uiso d R 1
C C14 0.5578(4) 0.5893(4) 0.3214(6) 0.118(2) Uani d . 1
H H14A 0.5176(4) 0.6222(4) 0.2618(6) 0.142 Uiso d R 1
H H14B 0.5716(4) 0.6358(4) 0.3729(6) 0.142 Uiso d R 1
C C13 0.4751(7) 0.5076(5) 0.3359(7) 0.132(3) Uani d . 1
H H13A 0.3950(7) 0.5394(5) 0.3370(7) 0.197 Uiso d R 1
H H13B 0.4566(7) 0.4556(5) 0.2771(7) 0.197 Uiso d R 1
H H13C 0.5183(7) 0.4711(5) 0.4041(7) 0.197 Uiso d R 1
H H8A 0.804(3) 0.287(2) -0.269(2) 0.038(7) Uiso d . 1
D D3 0.662(2) 0.1472(19) -0.355(2) 0.028(6) Uiso d . 1
D D1 0.648(4) 0.495(3) 0.008(3) 0.063(12) Uiso d . 1
D D4 0.549(3) 0.109(2) -0.105(3) 0.044(7) Uiso d . 1
H H4A 0.701(3) 0.872(2) -0.015(2) 0.044(7) Uiso d . 1
D D2 0.864(3) 0.758(2) 0.109(2) 0.044(7) Uiso d . 1
H H11A 0.708(3) 0.236(3) 0.002(3) 0.065(10) Uiso d . 1
H H2A 0.472(3) 0.591(3) -0.105(3) 0.066(10) Uiso d . 1
H H1W 0.758(4) 0.351(3) 0.202(3) 0.069(10) Uiso d . 1
H H2W 0.751(4) 0.450(3) 0.252(3) 0.066(11) Uiso d . 1

loop_
_atom_site_aniso_label
_atom_site_aniso_U_11
_atom_site_aniso_U_22
_atom_site_aniso_U_33
_atom_site_aniso_U_12
_atom_site_aniso_U_13
_atom_site_aniso_U_23
Mn1 0.0206(2) 0.0197(2) 0.0215(2) -0.00130(10) 0.00247(15) -0.00019(10)
O5 0.0464(10) 0.0376(9) 0.0314(9) -0.0144(7) 0.0108(7) -0.0118(7)
O4 0.0420(10) 0.0345(9) 0.0554(11) -0.0090(8) 0.0275(9) -0.0037(8)
N1 0.0309(10) 0.0305(9) 0.0331(10) 0.0022(8) 0.0037(8) 0.0083(7)
C7 0.0240(10) 0.0263(10) 0.0262(10) -0.0052(8) 0.0067(8) -0.0016(8)
C12 0.0233(10) 0.0227(10) 0.0313(11) -0.0033(8) 0.0054(8) -0.0014(8)
C11 0.0475(14) 0.0470(13) 0.0266(12) -0.0224(11) 0.0159(10) -0.0072(10)
C5 0.0368(13) 0.0316(11) 0.0339(12) -0.0019(10) -0.0014(10) 0.0003(9)
C8 0.0331(12) 0.0427(14) 0.0344(12) -0.0145(10) 0.0173(10) -0.0070(10)
C1 0.0309(12) 0.0290(12) 0.0532(15) -0.0014(9) 0.0042(10) 0.0125(10)
C2 0.0299(12) 0.0307(12) 0.0488(15) -0.0029(9) 0.0018(10) 0.0105(10)
C3 0.0280(10) 0.0297(11) 0.0237(10) 0.0024(8) 0.0083(8) 0.0076(8)
C4 0.0389(13) 0.0268(11) 0.0337(12) -0.0038(10) 0.0022(10) 0.0015(9)
C6 0.0308(11) 0.0272(10) 0.0228(10) 0.0021(8) 0.0074(8) 0.0046(8)
O3 0.0279(8) 0.0365(9) 0.0472(10) 0.0006(7) 0.0074(7) 0.0112(7)
O2 0.0381(9) 0.0329(8) 0.0362(9) -0.0031(7) 0.0021(7) 0.0171(7)
O1 0.0586(12) 0.0619(12) 0.0511(12) -0.0404(10) 0.0255(10) -0.0110(9)
C10 0.0474(14) 0.0483(14) 0.0303(12) -0.0261(12) 0.0175(11) -0.0060(10)
C9 0.0390(13) 0.0431(13) 0.0277(12) -0.0136(10) 0.0157(10) -0.0124(9)
N2 0.0320(10) 0.0329(10) 0.0261(9) -0.0122(8) 0.0071(7) -0.0055(7)
O6 0.103(2) 0.0659(18) 0.295(5) -0.0334(17) 0.138(3) -0.077(3)
C14 0.064(3) 0.085(3) 0.216(7) -0.019(2) 0.062(3) -0.044(3)
C13 0.098(5) 0.143(6) 0.184(8) -0.016(3) 0.087(5) 0.011(4)

loop_
_atom_type_symbol
_atom_type_description
_atom_type_scat_dispersion_real
_atom_type_scat_dispersion_imag
_atom_type_scat_source
C C 0.0033 0.0016 'International Tables Vol C Tables 4.2.6.8 and 6.1.1.4'
H H 0.0000 0.0000 'International Tables Vol C Tables 4.2.6.8 and 6.1.1.4'
N N 0.0061 0.0033 'International Tables Vol C Tables 4.2.6.8 and 6.1.1.4'
O O 0.0106 0.0060 'International Tables Vol C Tables 4.2.6.8 and 6.1.1.4'
Mn Mn 0.3368 0.7283 'International Tables Vol C Tables 4.2.6.8 and 6.1.1.4'
D D 0.0000 0.0000 'International Tables Vol C Tables 4.2.6.8 and 6.1.1.4'

loop_
_geom_angle_atom_site_label_1
_geom_angle_atom_site_label_2
_geom_angle_atom_site_label_3
_geom_angle_site_symmetry_1
_geom_angle_site_symmetry_3
_geom_angle
O1 Mn1 O5 3_765 . 99.32(7)
O1 Mn1 O2 3_765 4_676 90.33(8)
O5 Mn1 O2 . 4_676 169.24(7)
O1 Mn1 O4 3_765 . 177.07(8)
O5 Mn1 O4 . . 83.34(7)
O2 Mn1 O4 4_676 . 87.12(8)
O1 Mn1 N2 3_765 4_666 92.38(8)
O5 Mn1 N2 . 4_666 88.71(7)
O2 Mn1 N2 4_676 4_666 86.11(7)
O4 Mn1 N2 . 4_666 88.90(7)
O1 Mn1 N1 3_765 . 89.17(8)
O5 Mn1 N1 . . 89.58(7)
O2 Mn1 N1 4_676 . 95.35(7)
O4 Mn1 N1 . . 89.63(7)
N2 Mn1 N1 4_666 . 177.87(6)
C12 O5 Mn1 . . 140.47(14)
H2W O4 H1W . . 107(3)
H2W O4 Mn1 . . 122(3)
H1W O4 Mn1 . . 124(2)
C1 N1 C5 . . 116.52(19)
C1 N1 Mn1 . . 118.92(15)
C5 N1 Mn1 . . 124.44(15)
C8 C7 C11 . . 117.73(19)
C8 C7 C12 . . 121.61(18)
C11 C7 C12 . . 120.64(19)
O1 C12 O5 . . 127.2(2)
O1 C12 C7 . . 116.5(2)
O5 C12 C7 . . 116.30(18)
H11A C11 C10 . . 124(2)
H11A C11 C7 . . 117(2)
C10 C11 C7 . . 119.1(2)
N1 C5 C4 . . 123.6(2)
N1 C5 D2 . . 115.9(16)
C4 C5 D2 . . 120.4(16)
H8A C8 C9 . . 116.9(16)
H8A C8 C7 . . 123.2(16)
C9 C8 C7 . . 119.5(2)
N1 C1 C2 . . 123.9(2)
N1 C1 D1 . . 117(2)
C2 C1 D1 . . 119(2)
H2A C2 C3 . . 124.0(19)
H2A C2 C1 . . 117(2)
C3 C2 C1 . . 119.1(2)
C2 C3 C4 . . 117.3(2)
C2 C3 C6 . . 120.46(19)
C4 C3 C6 . . 122.16(19)
H4A C4 C5 . . 120.1(17)
H4A C4 C3 . . 120.4(17)
C5 C4 C3 . . 119.5(2)
O3 C6 O2 . . 126.75(19)
O3 C6 C3 . . 117.77(18)
O2 C6 C3 . . 115.47(18)
C6 O2 Mn1 . 4_575 139.70(15)
C12 O1 Mn1 . 3_765 170.48(18)
N2 C10 C11 . . 123.2(2)
N2 C10 D4 . . 118.4(18)
C11 C10 D4 . . 118.4(18)
N2 C9 C8 . . 123.0(2)
N2 C9 D3 . . 114.5(15)
C8 C9 D3 . . 122.4(15)
C9 N2 C10 . . 117.39(19)
C9 N2 Mn1 . 4_565 122.39(15)
C10 N2 Mn1 . 4_565 119.92(14)
H6A O6 C14 . . 110
H14A C14 H14B . . 107.5
H14A C14 O6 . . 108
H14B C14 O6 . . 109
H14A C14 C13 . . 108
H14B C14 C13 . . 108
O6 C14 C13 . . 116.1(5)
H13A C13 H13C . . 109.5
H13A C13 H13B . . 109.5
H13C C13 H13B . . 109.5
H13A C13 C14 . . 110
H13C C13 C14 . . 109
H13B C13 C14 . . 109

loop_
_geom_bond_atom_site_label_1
_geom_bond_atom_site_label_2
_geom_bond_site_symmetry_2
_geom_bond_distance
Mn1 O1 3_765 2.1151(18)
Mn1 O5 . 2.1537(16)
Mn1 O2 4_676 2.1806(16)
Mn1 O4 . 2.2228(18)
Mn1 N2 4_666 2.2656(18)
Mn1 N1 . 2.2987(19)
O5 C12 . 1.242(3)
O4 H2W . 0.79(4)
O4 H1W . 0.92(4)
N1 C1 . 1.336(3)
N1 C5 . 1.343(3)
C7 C8 . 1.388(3)
C7 C11 . 1.393(3)
C7 C12 . 1.521(3)
C12 O1 . 1.232(3)
C11 H11A . 0.98(4)
C11 C10 . 1.384(3)
C5 C4 . 1.382(3)
C5 D2 . 0.99(3)
C8 H8A . 0.95(3)
C8 C9 . 1.387(3)
C1 C2 . 1.390(3)
C1 D1 . 0.94(3)
C2 H2A . 1.00(3)
C2 C3 . 1.389(3)
C3 C4 . 1.392(3)
C3 C6 . 1.519(3)
C4 H4A . 1.00(3)
C6 O3 . 1.251(3)
C6 O2 . 1.255(3)
O2 Mn1 4_575 2.1806(16)
O1 Mn1 3_765 2.1151(18)
C10 N2 . 1.346(3)
C10 D4 . 0.95(3)
C9 N2 . 1.336(3)
C9 D3 . 0.93(3)
N2 Mn1 4_565 2.2656(18)
O6 H6A . 0.8499
O6 C14 . 1.325(5)
C14 H14A . 0.8499
C14 H14B . 0.8500
C14 C13 . 1.397(7)
C13 H13A . 0.9599
C13 H13C . 0.9600
C13 H13B . 0.9602

loop_
_geom_hbond_atom_site_label_D
_geom_hbond_atom_site_label_H
_geom_hbond_atom_site_label_A
_geom_hbond_site_symmetry_A
_geom_hbond_distance_DH
_geom_hbond_distance_HA
_geom_hbond_distance_DA
_geom_hbond_angle_DHA
C11 H11A O5 . 0.98(4) 2.44(3) 2.784(3) 100(2)
O4 H2W O6 . 0.79(4) 1.90(4) 2.680(5) 166(4)
O6 H6A O3 4_676 0.85 1.90 2.729(3) 165
C11 H11A O3 3_665 0.98(4) 2.50(4) 3.404(4) 153(3)
O4 H1W O3 3_665 0.92(4) 1.89(4) 2.793(3) 166(3)
